data_4305641
loop_
_publ_author_name
'Dehong Wu'
'Yuguang Li'
'Lei Han'
'Yizhi Li'
'Hong Yan'

_publ_contact_author_address
;
    State Key Laboratory of Coordination Chemistry, 
    Nanjing University, 
    Nanjing 210093, 
    P. R. China
;
_publ_contact_author_email hyan1965@nju.edu.cn
_publ_contact_author_fax '(+86)-25- 83314502'
_publ_contact_author_name 'Hong Yan'
_publ_contact_author_phone '(+86)-25- 83314502'
_publ_section_title
;
Mixed-Valent Diruthenium Half-Sandwich Complexes Containing Two Chelating
1,2-Dicarba-closo-dodecaborane-1,2-dithiolate Ligands: Reactivity towards
Phenylacetylene, 1,4-Diethynylbenzene, and Ethynylferrocene
;
_journal_name_full 'Inorganic Chemistry'
_journal_page_first 6524
_journal_page_last 6531
_journal_paper_doi 10.1021/ic800619z
_journal_volume 47
_journal_year 2008
_chemical_formula_moiety 'C14 H34 B20 Ru2 S4 Se2'
_chemical_formula_sum 'C14 H34 B20 Ru2 S4 Se2'
_chemical_formula_weight 906.95
_chemical_name_systematic
; 
 ? 
;
_space_group_IT_number 14
_symmetry_cell_setting monoclinic
_symmetry_space_group_name_Hall '-P 2ybc'
_symmetry_space_group_name_H-M 'P 1 21/c 1'
_atom_sites_solution_hydrogens geom
_atom_sites_solution_primary direct
_atom_sites_solution_secondary difmap
_audit_creation_method SHELXL-97
_cell_angle_alpha 90.00
_cell_angle_beta 98.073(2)
_cell_angle_gamma 90.00
_cell_formula_units_Z 4
_cell_length_a 13.1350(18)
_cell_length_b 10.0121(14)
_cell_length_c 25.638(4)
_cell_measurement_reflns_used 8300
_cell_measurement_temperature 291(2)
_cell_measurement_theta_max 28.19
_cell_measurement_theta_min 2.39
_cell_volume 3338.2(8)
_computing_cell_refinement SMART
_computing_data_collection 'SMART (Bruker, 2000)'
_computing_data_reduction 'SAINT (Bruker, 2000)'
_computing_molecular_graphics SHELXTL
_computing_publication_material SHELXTL
_computing_structure_refinement SHELXTL
_computing_structure_solution 'SHELXTL (Bruker, 2000)'
_diffrn_ambient_temperature 291(2)
_diffrn_measured_fraction_theta_full 0.999
_diffrn_measured_fraction_theta_max 0.999
_diffrn_measurement_device_type 'CCD area detector'
_diffrn_measurement_method 'phi and omega scans'
_diffrn_radiation_monochromator graphite
_diffrn_radiation_source 'sealed tube'
_diffrn_radiation_type MoK\a
_diffrn_radiation_wavelength 0.71073
_diffrn_reflns_av_R_equivalents 0.0413
_diffrn_reflns_av_sigmaI/netI 0.0619
_diffrn_reflns_limit_h_max 16
_diffrn_reflns_limit_h_min -15
_diffrn_reflns_limit_k_max 9
_diffrn_reflns_limit_k_min -12
_diffrn_reflns_limit_l_max 31
_diffrn_reflns_limit_l_min -28
_diffrn_reflns_number 17192
_diffrn_reflns_theta_full 26.00
_diffrn_reflns_theta_max 26.00
_diffrn_reflns_theta_min 2.08
_exptl_absorpt_coefficient_mu 3.348
_exptl_absorpt_correction_T_max 0.474
_exptl_absorpt_correction_T_min 0.382
_exptl_absorpt_correction_type multi-scan
_exptl_absorpt_process_details '(SADABS; Bruker, 2000)'
_exptl_crystal_colour green
_exptl_crystal_density_diffrn 1.805
_exptl_crystal_density_method 'not measured'
_exptl_crystal_description block
_exptl_crystal_F_000 1752
_exptl_crystal_size_max 0.30
_exptl_crystal_size_mid 0.26
_exptl_crystal_size_min 0.22
_refine_diff_density_max 1.405
_refine_diff_density_min -1.138
_refine_diff_density_rms 0.130
_refine_ls_extinction_method none
_refine_ls_goodness_of_fit_ref 1.093
_refine_ls_hydrogen_treatment constr
_refine_ls_matrix_type full
_refine_ls_number_parameters 380
_refine_ls_number_reflns 6561
_refine_ls_number_restraints 0
_refine_ls_restrained_S_all 1.093
_refine_ls_R_factor_all 0.0745
_refine_ls_R_factor_gt 0.0548
_refine_ls_shift/su_max 0.000
_refine_ls_shift/su_mean 0.000
_refine_ls_structure_factor_coef Fsqd
_refine_ls_weighting_details 'calc w=1/[\s^2^(Fo^2^)+(0.06P)^2^+1.99P] where P=(Fo^2^+2Fc^2^)/3'
_refine_ls_weighting_scheme calc
_refine_ls_wR_factor_gt 0.1208
_refine_ls_wR_factor_ref 0.1250
_reflns_number_gt 4906
_reflns_number_total 6561
_reflns_threshold_expression >2sigma(I)
_cod_data_source_file ic800619z-file001_2.cif
_cod_data_source_block 1b
_cod_depositor_comments
;
The following automatic conversions were performed:
'_symmetry_cell_setting' value 'Monoclinic' changed to 'monoclinic'
according to '/home/saulius/struct/CIF-dictionaries/cif_core.dic'
dictionary named 'cif_core.dic' version 2.4.1 from 2010-06-29.

Automatic conversion script
Id: cif_fix_enum 1527 2010-12-29 10:47:43Z saulius 
;
_cod_original_sg_symbol_H-M 'P 1 21/c 1 '
_cod_database_code 4305641

loop_
_symmetry_equiv_pos_as_xyz
'x, y, z'
'-x, y+1/2, -z+1/2'
'-x, -y, -z'
'x, -y-1/2, z-1/2'

loop_
_atom_site_label
_atom_site_type_symbol
_atom_site_fract_x
_atom_site_fract_y
_atom_site_fract_z
_atom_site_U_iso_or_equiv
_atom_site_adp_type
_atom_site_occupancy
_atom_site_symmetry_multiplicity
_atom_site_calc_flag
_atom_site_refinement_flags
_atom_site_disorder_assembly
_atom_site_disorder_group
B1 B 0.1186(6) 0.8767(9) 0.2436(4) 0.049(2) Uani 1 1 d . . .
H1 H 0.0823 0.8202 0.2170 0.059 Uiso 1 1 d R . .
B2 B 0.0836(5) 0.8786(8) 0.3079(3) 0.0392(17) Uani 1 1 d . . .
H2 H 0.0289 0.8238 0.3171 0.047 Uiso 1 1 d R . .
B3 B 0.1981(6) 0.9068(8) 0.3531(3) 0.0405(17) Uani 1 1 d . . .
H3 H 0.2070 0.8674 0.3875 0.049 Uiso 1 1 d R . .
B4 B 0.3045(5) 0.9212(7) 0.3161(3) 0.0327(15) Uani 1 1 d . . .
H4 H 0.3721 0.8891 0.3294 0.039 Uiso 1 1 d R . .
B5 B 0.0639(6) 1.0204(8) 0.2670(3) 0.0421(18) Uani 1 1 d . . .
H5 H -0.0043 1.0491 0.2531 0.051 Uiso 1 1 d R . .
B6 B 0.1131(6) 1.0446(7) 0.3357(3) 0.0361(16) Uani 1 1 d . . .
H6 H 0.0734 1.0844 0.3603 0.043 Uiso 1 1 d R . .
B7 B 0.2479(6) 1.0651(7) 0.3397(3) 0.0334(16) Uani 1 1 d . . .
H7 H 0.2847 1.1188 0.3671 0.040 Uiso 1 1 d R . .
B8 B 0.2826(5) 1.0641(8) 0.2758(3) 0.0385(17) Uani 1 1 d . . .
H8 H 0.3374 1.1138 0.2638 0.046 Uiso 1 1 d R . .
B9 B 0.1676(6) 1.0350(8) 0.2298(3) 0.0423(18) Uani 1 1 d . . .
H9 H 0.1637 1.0705 0.1948 0.051 Uiso 1 1 d R . .
B10 B 0.1643(5) 1.1392(7) 0.2868(3) 0.0351(16) Uani 1 1 d . . .
H10 H 0.1533 1.2338 0.2834 0.042 Uiso 1 1 d R . .
B11 B 0.3206(6) 0.3439(7) 0.1066(3) 0.0364(16) Uani 1 1 d . . .
H11 H 0.3541 0.2888 0.1345 0.044 Uiso 1 1 d R . .
B12 B 0.3884(6) 0.4120(9) 0.0603(3) 0.0434(19) Uani 1 1 d . . .
H12 H 0.4604 0.3930 0.0617 0.052 Uiso 1 1 d R . .
B13 B 0.3376(6) 0.5731(9) 0.0400(3) 0.0419(18) Uani 1 1 d . . .
H13 H 0.3816 0.6429 0.0304 0.050 Uiso 1 1 d R . .
B14 B 0.2342(5) 0.6040(7) 0.0752(3) 0.0347(15) Uani 1 1 d . . .
H14 H 0.2205 0.6936 0.0855 0.042 Uiso 1 1 d R . .
B15 B 0.2876(7) 0.2929(9) 0.0420(3) 0.050(2) Uani 1 1 d . . .
H15 H 0.3038 0.2042 0.0315 0.060 Uiso 1 1 d R . .
B16 B 0.3013(6) 0.4322(8) 0.0001(3) 0.0445(19) Uani 1 1 d . . .
H16 H 0.3247 0.4200 -0.0334 0.053 Uiso 1 1 d R . .
B17 B 0.2049(7) 0.5455(9) 0.0113(3) 0.050(2) Uani 1 1 d . . .
H17 H 0.1734 0.6025 -0.0164 0.059 Uiso 1 1 d R . .
B18 B 0.1355(7) 0.4852(9) 0.0576(3) 0.048(2) Uani 1 1 d . . .
H18 H 0.0641 0.5026 0.0591 0.057 Uiso 1 1 d R . .
B19 B 0.1875(6) 0.3252(8) 0.0780(3) 0.0375(17) Uani 1 1 d . . .
H19 H 0.1429 0.2591 0.0898 0.045 Uiso 1 1 d R . .
B20 B 0.1800(7) 0.3733(9) 0.0116(4) 0.053(2) Uani 1 1 d . . .
H20 H 0.1330 0.3325 -0.0158 0.064 Uiso 1 1 d R . .
C1 C 0.2504(5) 0.9073(7) 0.2512(3) 0.0402(15) Uani 1 1 d . . .
C2 C 0.2016(5) 0.8181(7) 0.2982(2) 0.0372(14) Uani 1 1 d . . .
C3 C 0.2245(5) 0.4639(7) 0.1139(3) 0.0377(14) Uani 1 1 d . . .
C4 C 0.3401(4) 0.5157(6) 0.1038(2) 0.0290(12) Uani 1 1 d . . .
C5 C 0.4730(5) 0.4724(7) 0.4219(3) 0.0394(15) Uani 1 1 d . . .
C6 C 0.4354(5) 0.5990(7) 0.4323(2) 0.0366(14) Uani 1 1 d . . .
H6A H 0.4824 0.6751 0.4327 0.044 Uiso 1 1 calc R . .
C7 C 0.3353(5) 0.6247(7) 0.4327(3) 0.0395(15) Uani 1 1 d . . .
H7A H 0.3133 0.7181 0.4337 0.047 Uiso 1 1 calc R . .
C8 C 0.2574(5) 0.5225(7) 0.4219(2) 0.0352(14) Uani 1 1 d . . .
C9 C 0.2927(5) 0.3956(7) 0.4115(3) 0.0419(16) Uani 1 1 d . . .
H9A H 0.2425 0.3283 0.3967 0.050 Uiso 1 1 calc R . .
C10 C 0.3981(5) 0.3694(7) 0.4113(3) 0.0397(15) Uani 1 1 d . . .
H10A H 0.4184 0.2847 0.3966 0.048 Uiso 1 1 calc R . .
C11 C 0.5835(4) 0.4435(6) 0.4180(3) 0.0365(14) Uani 1 1 d . . .
H11A H 0.6216 0.4373 0.4528 0.055 Uiso 1 1 calc R . .
H11B H 0.6114 0.5142 0.3990 0.055 Uiso 1 1 calc R . .
H11C H 0.5886 0.3606 0.3998 0.055 Uiso 1 1 calc R . .
C12 C 0.1447(5) 0.5558(7) 0.4236(3) 0.0404(15) Uani 1 1 d . . .
H12A H 0.1316 0.6447 0.4082 0.048 Uiso 1 1 calc R . .
C13 C 0.1283(5) 0.5636(7) 0.4816(3) 0.0407(16) Uani 1 1 d . . .
H13A H 0.0577 0.5845 0.4837 0.061 Uiso 1 1 calc R . .
H13B H 0.1717 0.6319 0.4991 0.061 Uiso 1 1 calc R . .
H13C H 0.1453 0.4791 0.4984 0.061 Uiso 1 1 calc R . .
C14 C 0.0713(4) 0.4606(8) 0.3931(3) 0.0425(16) Uani 1 1 d . . .
H14A H 0.0828 0.4596 0.3570 0.064 Uiso 1 1 calc R . .
H14B H 0.0020 0.4885 0.3951 0.064 Uiso 1 1 calc R . .
H14C H 0.0819 0.3726 0.4078 0.064 Uiso 1 1 calc R . .
Ru1 Ru 0.31354(4) 0.61085(5) 0.22290(2) 0.03640(15) Uani 1 1 d . . .
Ru2 Ru 0.35247(4) 0.53736(5) 0.35715(2) 0.03531(15) Uani 1 1 d . . .
S1 S 0.32062(11) 0.82758(17) 0.20651(6) 0.0340(3) Uani 1 1 d . . .
S2 S 0.21669(12) 0.63662(16) 0.29487(6) 0.0355(4) Uani 1 1 d . . .
S3 S 0.18842(12) 0.49606(17) 0.17722(6) 0.0366(4) Uani 1 1 d . . .
S4 S 0.42384(13) 0.58584(17) 0.15766(7) 0.0394(4) Uani 1 1 d . . .
Se1 Se 0.38725(5) 0.41492(7) 0.27635(3) 0.03619(17) Uani 1 1 d . . .
Se2 Se 0.46734(5) 0.61829(7) 0.29414(3) 0.03832(17) Uani 1 1 d . . .

loop_
_atom_site_aniso_label
_atom_site_aniso_U_11
_atom_site_aniso_U_22
_atom_site_aniso_U_33
_atom_site_aniso_U_23
_atom_site_aniso_U_13
_atom_site_aniso_U_12
B1 0.041(4) 0.055(5) 0.050(5) 0.012(4) -0.004(4) 0.010(4)
B2 0.021(3) 0.035(4) 0.063(5) 0.006(3) 0.008(3) 0.008(3)
B3 0.047(4) 0.030(4) 0.047(5) 0.002(3) 0.014(4) 0.010(3)
B4 0.031(3) 0.037(4) 0.028(4) -0.009(3) -0.001(3) -0.003(3)
B5 0.032(4) 0.043(4) 0.052(5) 0.005(4) 0.005(3) 0.007(3)
B6 0.036(4) 0.034(4) 0.040(4) -0.003(3) 0.014(3) 0.013(3)
B7 0.044(4) 0.026(4) 0.027(4) -0.004(3) -0.006(3) 0.012(3)
B8 0.025(3) 0.044(5) 0.046(4) 0.007(3) 0.005(3) -0.009(3)
B9 0.057(5) 0.032(4) 0.039(4) 0.003(3) 0.009(4) 0.005(4)
B10 0.033(4) 0.036(4) 0.035(4) -0.001(3) -0.001(3) 0.021(3)
B11 0.037(4) 0.030(4) 0.039(4) -0.002(3) -0.007(3) 0.017(3)
B12 0.044(4) 0.054(5) 0.035(4) -0.013(4) 0.017(3) 0.013(4)
B13 0.043(4) 0.060(5) 0.027(4) -0.005(3) 0.019(3) 0.013(4)
B14 0.034(4) 0.032(4) 0.038(4) 0.002(3) 0.005(3) 0.014(3)
B15 0.062(5) 0.048(5) 0.040(5) -0.022(4) 0.009(4) 0.016(4)
B16 0.047(4) 0.047(5) 0.041(4) -0.010(3) 0.013(3) 0.022(4)
B17 0.050(5) 0.053(5) 0.044(5) -0.010(4) 0.000(4) 0.027(4)
B18 0.044(4) 0.048(5) 0.046(5) -0.002(4) -0.012(4) 0.016(4)
B19 0.036(4) 0.042(4) 0.029(4) -0.019(3) -0.016(3) 0.000(3)
B20 0.052(5) 0.059(6) 0.047(5) -0.011(4) 0.002(4) 0.008(4)
C1 0.025(3) 0.050(4) 0.045(4) -0.008(3) 0.005(3) -0.011(3)
C2 0.031(3) 0.050(4) 0.032(3) 0.000(3) 0.008(3) -0.002(3)
C3 0.037(3) 0.041(4) 0.035(3) -0.004(3) 0.003(3) 0.007(3)
C4 0.025(3) 0.025(3) 0.036(3) -0.006(2) 0.001(2) 0.005(2)
C5 0.032(3) 0.040(4) 0.044(4) -0.003(3) -0.005(3) 0.000(3)
C6 0.039(4) 0.037(4) 0.033(3) 0.001(3) 0.001(3) -0.006(3)
C7 0.039(4) 0.047(4) 0.032(3) -0.003(3) 0.005(3) 0.000(3)
C8 0.035(3) 0.039(3) 0.031(3) 0.004(3) 0.000(3) 0.008(3)
C9 0.046(4) 0.051(4) 0.031(3) -0.007(3) 0.016(3) -0.012(3)
C10 0.035(3) 0.049(4) 0.036(4) -0.005(3) 0.009(3) 0.011(3)
C11 0.027(3) 0.033(3) 0.047(4) -0.004(3) -0.004(3) 0.004(3)
C12 0.040(4) 0.042(4) 0.039(4) 0.006(3) 0.007(3) 0.012(3)
C13 0.033(3) 0.039(4) 0.053(4) 0.002(3) 0.019(3) 0.001(3)
C14 0.022(3) 0.063(5) 0.039(4) 0.018(3) -0.006(3) -0.008(3)
Ru1 0.0352(3) 0.0355(3) 0.0378(3) -0.0027(2) 0.0026(2) 0.0001(2)
Ru2 0.0350(3) 0.0347(3) 0.0355(3) -0.0035(2) 0.0023(2) 0.0034(2)
S1 0.0265(7) 0.0393(8) 0.0392(8) 0.0036(7) 0.0148(6) 0.0027(6)
S2 0.0369(8) 0.0338(8) 0.0340(8) -0.0002(6) -0.0017(6) -0.0021(6)
S3 0.0307(8) 0.0412(9) 0.0376(9) -0.0003(7) 0.0034(6) -0.0045(6)
S4 0.0378(8) 0.0393(9) 0.0403(9) -0.0015(7) 0.0029(7) 0.0030(7)
Se1 0.0359(3) 0.0352(3) 0.0368(3) -0.0025(3) 0.0026(3) 0.0030(3)
Se2 0.0374(4) 0.0383(4) 0.0383(4) -0.0015(3) 0.0021(3) 0.0018(3)

loop_
_atom_type_symbol
_atom_type_description
_atom_type_scat_dispersion_real
_atom_type_scat_dispersion_imag
_atom_type_scat_source
C C 0.0033 0.0016 'International Tables Vol C Tables 4.2.6.8 and 6.1.1.4'
H H 0.0000 0.0000 'International Tables Vol C Tables 4.2.6.8 and 6.1.1.4'
B B 0.0013 0.0007 'International Tables Vol C Tables 4.2.6.8 and 6.1.1.4'
S S 0.1246 0.1234 'International Tables Vol C Tables 4.2.6.8 and 6.1.1.4'
Se Se -0.0929 2.2259 'International Tables Vol C Tables 4.2.6.8 and 6.1.1.4'
Ru Ru -1.2594 0.8363 'International Tables Vol C Tables 4.2.6.8 and 6.1.1.4'

loop_
_geom_angle_atom_site_label_1
_geom_angle_atom_site_label_2
_geom_angle_atom_site_label_3
_geom_angle
_geom_angle_site_symmetry_1
_geom_angle_site_symmetry_3
_geom_angle_publ_flag
C1 B1 C2 58.1(4) . . ?
C1 B1 B5 105.4(6) . . ?
C2 B1 B5 104.0(6) . . ?
C1 B1 B9 58.6(5) . . ?
C2 B1 B9 104.9(6) . . ?
B5 B1 B9 60.6(5) . . ?
C1 B1 B2 106.1(6) . . ?
C2 B1 B2 58.3(4) . . ?
B5 B1 B2 60.0(5) . . ?
B9 B1 B2 109.0(6) . . ?
C1 B1 H1 124.7 . . ?
C2 B1 H1 124.2 . . ?
B5 B1 H1 122.7 . . ?
B9 B1 H1 123.0 . . ?
B2 B1 H1 120.0 . . ?
C2 B2 B5 105.0(5) . . ?
C2 B2 B1 60.2(4) . . ?
B5 B2 B1 59.4(5) . . ?
C2 B2 B3 56.9(4) . . ?
B5 B2 B3 107.4(5) . . ?
B1 B2 B3 107.4(5) . . ?
C2 B2 B6 103.4(5) . . ?
B5 B2 B6 60.4(4) . . ?
B1 B2 B6 107.7(6) . . ?
B3 B2 B6 59.4(4) . . ?
C2 B2 H2 123.8 . . ?
B5 B2 H2 123.7 . . ?
B1 B2 H2 121.6 . . ?
B3 B2 H2 121.4 . . ?
B6 B2 H2 123.3 . . ?
C2 B3 B7 105.0(5) . . ?
C2 B3 B2 59.4(4) . . ?
B7 B3 B2 108.4(5) . . ?
C2 B3 B6 106.9(6) . . ?
B7 B3 B6 59.7(4) . . ?
B2 B3 B6 61.4(4) . . ?
C2 B3 B4 58.9(4) . . ?
B7 B3 B4 59.4(4) . . ?
B2 B3 B4 108.5(5) . . ?
B6 B3 B4 108.1(5) . . ?
C2 B3 H3 122.9 . . ?
B7 B3 H3 123.2 . . ?
B2 B3 H3 120.9 . . ?
B6 B3 H3 122.4 . . ?
B4 B3 H3 120.9 . . ?
C2 B4 C1 59.2(4) . . ?
C2 B4 B8 105.9(5) . . ?
C1 B4 B8 59.2(4) . . ?
C2 B4 B7 103.3(5) . . ?
C1 B4 B7 105.1(5) . . ?
B8 B4 B7 59.8(4) . . ?
C2 B4 B3 56.7(4) . . ?
C1 B4 B3 104.9(5) . . ?
B8 B4 B3 107.4(5) . . ?
B7 B4 B3 59.3(4) . . ?
C2 B4 H4 123.3 . . ?
C1 B4 H4 123.5 . . ?
B8 B4 H4 123.1 . . ?
B7 B4 H4 124.4 . . ?
B3 B4 H4 122.2 . . ?
B1 B5 B2 60.6(5) . . ?
B1 B5 B9 60.1(5) . . ?
B2 B5 B9 109.0(5) . . ?
B1 B5 B10 108.7(5) . . ?
B2 B5 B10 108.9(5) . . ?
B9 B5 B10 60.6(4) . . ?
B1 B5 B6 109.6(5) . . ?
B2 B5 B6 61.6(4) . . ?
B9 B5 B6 108.4(5) . . ?
B10 B5 B6 59.1(4) . . ?
B1 B5 H5 121.7 . . ?
B2 B5 H5 120.9 . . ?
B9 B5 H5 121.5 . . ?
B10 B5 H5 121.1 . . ?
B6 B5 H5 120.6 . . ?
B7 B6 B10 60.3(4) . . ?
B7 B6 B3 59.5(4) . . ?
B10 B6 B3 107.5(5) . . ?
B7 B6 B5 106.8(5) . . ?
B10 B6 B5 60.1(4) . . ?
B3 B6 B5 105.3(5) . . ?
B7 B6 B2 106.5(5) . . ?
B10 B6 B2 106.8(5) . . ?
B3 B6 B2 59.2(4) . . ?
B5 B6 B2 58.0(4) . . ?
B7 B6 H6 123.0 . . ?
B10 B6 H6 122.5 . . ?
B3 B6 H6 122.2 . . ?
B5 B6 H6 123.0 . . ?
B2 B6 H6 121.9 . . ?
B8 B7 B3 109.1(5) . . ?
B8 B7 B4 60.1(4) . . ?
B3 B7 B4 61.3(4) . . ?
B8 B7 B6 109.4(5) . . ?
B3 B7 B6 60.8(4) . . ?
B4 B7 B6 110.6(5) . . ?
B8 B7 B10 60.4(4) . . ?
B3 B7 B10 108.4(5) . . ?
B4 B7 B10 108.9(5) . . ?
B6 B7 B10 60.0(4) . . ?
B8 B7 H7 121.0 . . ?
B3 B7 H7 121.5 . . ?
B4 B7 H7 120.9 . . ?
B6 B7 H7 120.3 . . ?
B10 B7 H7 121.1 . . ?
C1 B8 B7 105.2(5) . . ?
C1 B8 B4 59.1(4) . . ?
B7 B8 B4 60.1(4) . . ?
C1 B8 B10 105.5(5) . . ?
B7 B8 B10 60.3(4) . . ?
B4 B8 B10 108.8(5) . . ?
C1 B8 B9 58.3(4) . . ?
B7 B8 B9 107.8(5) . . ?
B4 B8 B9 107.7(5) . . ?
B10 B8 B9 60.3(4) . . ?
C1 B8 H8 120.8 . . ?
B7 B8 H8 126.7 . . ?
B4 B8 H8 122.6 . . ?
B10 B8 H8 122.8 . . ?
B9 B8 H8 118.2 . . ?
C1 B9 B1 60.0(4) . . ?
C1 B9 B5 105.5(5) . . ?
B1 B9 B5 59.3(5) . . ?
C1 B9 B10 105.0(5) . . ?
B1 B9 B10 107.8(6) . . ?
B5 B9 B10 60.3(5) . . ?
C1 B9 B8 58.5(4) . . ?
B1 B9 B8 108.1(6) . . ?
B5 B9 B8 107.4(6) . . ?
B10 B9 B8 59.3(4) . . ?
C1 B9 H9 121.5 . . ?
B1 B9 H9 123.1 . . ?
B5 B9 H9 126.0 . . ?
B10 B9 H9 122.6 . . ?
B8 B9 H9 118.8 . . ?
B6 B10 B7 59.7(4) . . ?
B6 B10 B8 108.2(5) . . ?
B7 B10 B8 59.2(4) . . ?
B6 B10 B5 60.7(4) . . ?
B7 B10 B5 106.8(5) . . ?
B8 B10 B5 107.3(5) . . ?
B6 B10 B9 108.6(5) . . ?
B7 B10 B9 107.1(5) . . ?
B8 B10 B9 60.4(4) . . ?
B5 B10 B9 59.1(4) . . ?
B6 B10 H10 121.5 . . ?
B7 B10 H10 123.2 . . ?
B8 B10 H10 121.6 . . ?
B5 B10 H10 122.2 . . ?
B9 B10 H10 121.2 . . ?
B12 B11 B15 62.7(5) . . ?
B12 B11 C4 59.2(4) . . ?
B15 B11 C4 105.8(6) . . ?
B12 B11 C3 104.4(5) . . ?
B15 B11 C3 102.4(5) . . ?
C4 B11 C3 56.3(4) . . ?
B12 B11 B19 109.1(5) . . ?
B15 B11 B19 58.9(4) . . ?
C4 B11 B19 103.0(5) . . ?
C3 B11 B19 56.6(4) . . ?
B12 B11 H11 120.9 . . ?
B15 B11 H11 124.8 . . ?
C4 B11 H11 122.9 . . ?
C3 B11 H11 124.8 . . ?
B19 B11 H11 123.9 . . ?
C4 B12 B11 61.0(4) . . ?
C4 B12 B15 104.3(5) . . ?
B11 B12 B15 58.9(5) . . ?
C4 B12 B13 59.1(4) . . ?
B11 B12 B13 110.4(5) . . ?
B15 B12 B13 106.9(6) . . ?
C4 B12 B16 104.0(5) . . ?
B11 B12 B16 107.9(6) . . ?
B15 B12 B16 59.5(5) . . ?
B13 B12 B16 58.9(4) . . ?
C4 B12 H12 123.4 . . ?
B11 B12 H12 120.0 . . ?
B15 B12 H12 124.4 . . ?
B13 B12 H12 120.8 . . ?
B16 B12 H12 123.9 . . ?
C4 B13 B14 59.2(4) . . ?
C4 B13 B16 104.4(6) . . ?
B14 B13 B16 105.8(6) . . ?
C4 B13 B12 58.0(4) . . ?
B14 B13 B12 106.9(5) . . ?
B16 B13 B12 60.6(5) . . ?
C4 B13 B17 102.8(5) . . ?
B14 B13 B17 57.8(4) . . ?
B16 B13 B17 58.6(4) . . ?
B12 B13 B17 106.1(6) . . ?
C4 B13 H13 123.4 . . ?
B14 B13 H13 122.6 . . ?
B16 B13 H13 123.8 . . ?
B12 B13 H13 121.1 . . ?
B17 B13 H13 125.8 . . ?
C4 B14 B17 106.8(5) . . ?
C4 B14 C3 57.4(4) . . ?
B17 B14 C3 104.1(6) . . ?
C4 B14 B13 59.6(4) . . ?
B17 B14 B13 62.7(5) . . ?
C3 B14 B13 106.0(5) . . ?
C4 B14 B18 106.4(5) . . ?
B17 B14 B18 58.3(5) . . ?
C3 B14 B18 59.4(4) . . ?
B13 B14 B18 110.0(6) . . ?
C4 B14 H14 122.2 . . ?
B17 B14 H14 123.5 . . ?
C3 B14 H14 124.5 . . ?
B13 B14 H14 119.6 . . ?
B18 B14 H14 122.6 . . ?
B20 B15 B11 112.0(6) . . ?
B20 B15 B19 61.2(5) . . ?
B11 B15 B19 62.8(4) . . ?
B20 B15 B16 60.4(5) . . ?
B11 B15 B16 108.2(6) . . ?
B19 B15 B16 108.8(6) . . ?
B20 B15 B12 109.7(6) . . ?
B11 B15 B12 58.4(4) . . ?
B19 B15 B12 108.8(5) . . ?
B16 B15 B12 60.4(5) . . ?
B20 B15 H15 120.5 . . ?
B11 B15 H15 120.4 . . ?
B19 B15 H15 122.3 . . ?
B16 B15 H15 120.6 . . ?
B12 B15 H15 120.2 . . ?
B17 B16 B20 59.9(5) . . ?
B17 B16 B13 62.0(5) . . ?
B20 B16 B13 110.3(5) . . ?
B17 B16 B15 105.7(6) . . ?
B20 B16 B15 57.9(5) . . ?
B13 B16 B15 108.5(6) . . ?
B17 B16 B12 108.6(5) . . ?
B20 B16 B12 107.4(6) . . ?
B13 B16 B12 60.4(5) . . ?
B15 B16 B12 60.1(5) . . ?
B17 B16 H16 123.9 . . ?
B20 B16 H16 121.2 . . ?
B13 B16 H16 121.6 . . ?
B15 B16 H16 120.7 . . ?
B12 B16 H16 120.6 . . ?
B18 B17 B14 62.0(5) . . ?
B18 B17 B16 110.7(6) . . ?
B14 B17 B16 107.7(6) . . ?
B18 B17 B20 62.0(5) . . ?
B14 B17 B20 110.2(6) . . ?
B16 B17 B20 60.3(5) . . ?
B18 B17 B13 110.4(6) . . ?
B14 B17 B13 59.5(4) . . ?
B16 B17 B13 59.4(5) . . ?
B20 B17 B13 108.5(6) . . ?
B18 B17 H17 120.6 . . ?
B14 B17 H17 121.0 . . ?
B16 B17 H17 120.6 . . ?
B20 B17 H17 121.8 . . ?
B13 B17 H17 119.9 . . ?
B17 B18 C3 104.9(6) . . ?
B17 B18 B14 59.6(5) . . ?
C3 B18 B14 59.2(4) . . ?
B17 B18 B20 60.3(5) . . ?
C3 B18 B20 103.1(5) . . ?
B14 B18 B20 107.0(6) . . ?
B17 B18 B19 107.5(6) . . ?
C3 B18 B19 57.5(4) . . ?
B14 B18 B19 106.9(5) . . ?
B20 B18 B19 59.0(5) . . ?
B17 B18 H18 125.7 . . ?
C3 B18 H18 122.5 . . ?
B14 B18 H18 123.5 . . ?
B20 B18 H18 123.6 . . ?
B19 B18 H18 119.1 . . ?
C3 B19 B15 105.0(6) . . ?
C3 B19 B20 105.8(6) . . ?
B15 B19 B20 58.7(5) . . ?
C3 B19 B18 59.6(4) . . ?
B15 B19 B18 107.2(6) . . ?
B20 B19 B18 60.3(5) . . ?
C3 B19 B11 60.6(4) . . ?
B15 B19 B11 58.3(4) . . ?
B20 B19 B11 106.4(6) . . ?
B18 B19 B11 109.4(6) . . ?
C3 B19 H19 122.4 . . ?
B15 B19 H19 125.3 . . ?
B20 B19 H19 122.6 . . ?
B18 B19 H19 119.0 . . ?
B11 B19 H19 122.9 . . ?
B15 B20 B17 108.7(7) . . ?
B15 B20 B19 60.1(5) . . ?
B17 B20 B19 106.7(6) . . ?
B15 B20 B16 61.7(5) . . ?
B17 B20 B16 59.8(5) . . ?
B19 B20 B16 109.0(6) . . ?
B15 B20 B18 108.7(6) . . ?
B17 B20 B18 57.6(5) . . ?
B19 B20 B18 60.7(5) . . ?
B16 B20 B18 106.8(6) . . ?
B15 B20 H20 122.5 . . ?
B17 B20 H20 121.1 . . ?
B19 B20 H20 122.4 . . ?
B16 B20 H20 121.6 . . ?
B18 B20 H20 121.0 . . ?
C2 C1 B9 109.5(5) . . ?
C2 C1 B4 60.1(4) . . ?
B9 C1 B4 113.9(5) . . ?
C2 C1 B8 108.6(5) . . ?
B9 C1 B8 63.2(5) . . ?
B4 C1 B8 61.7(4) . . ?
C2 C1 B1 61.1(4) . . ?
B9 C1 B1 61.4(4) . . ?
B4 C1 B1 113.0(5) . . ?
B8 C1 B1 113.0(5) . . ?
C2 C1 S1 120.5(5) . . ?
B9 C1 S1 119.7(5) . . ?
B4 C1 S1 118.9(4) . . ?
B8 C1 S1 121.8(4) . . ?
B1 C1 S1 116.8(5) . . ?
B3 C2 C1 112.1(5) . . ?
B3 C2 B4 64.3(4) . . ?
C1 C2 B4 60.7(4) . . ?
B3 C2 B2 63.7(5) . . ?
C1 C2 B2 110.9(5) . . ?
B4 C2 B2 116.3(5) . . ?
B3 C2 B1 114.0(6) . . ?
C1 C2 B1 60.8(4) . . ?
B4 C2 B1 113.1(5) . . ?
B2 C2 B1 61.5(5) . . ?
B3 C2 S2 125.6(5) . . ?
C1 C2 S2 115.9(4) . . ?
B4 C2 S2 121.6(4) . . ?
B2 C2 S2 117.6(4) . . ?
B1 C2 S2 110.8(5) . . ?
C4 C3 B19 111.8(5) . . ?
C4 C3 B14 61.0(4) . . ?
B19 C3 B14 113.0(5) . . ?
C4 C3 B18 110.9(5) . . ?
B19 C3 B18 62.8(4) . . ?
B14 C3 B18 61.4(4) . . ?
C4 C3 B11 60.9(4) . . ?
B19 C3 B11 62.8(4) . . ?
B14 C3 B11 112.2(5) . . ?
B18 C3 B11 113.7(5) . . ?
C4 C3 S3 116.8(4) . . ?
B19 C3 S3 123.2(5) . . ?
B14 C3 S3 115.2(4) . . ?
B18 C3 S3 120.0(5) . . ?
B11 C3 S3 120.2(4) . . ?
C3 C4 B12 110.1(5) . . ?
C3 C4 B14 61.6(4) . . ?
B12 C4 B14 112.6(5) . . ?
C3 C4 B13 110.8(5) . . ?
B12 C4 B13 62.9(4) . . ?
B14 C4 B13 61.3(4) . . ?
C3 C4 B11 62.7(4) . . ?
B12 C4 B11 59.8(4) . . ?
B14 C4 B11 114.1(5) . . ?
B13 C4 B11 112.5(5) . . ?
C3 C4 S4 118.8(4) . . ?
B12 C4 S4 119.9(4) . . ?
B14 C4 S4 120.1(4) . . ?
B13 C4 S4 121.9(5) . . ?
B11 C4 S4 115.8(4) . . ?
C6 C5 C10 116.0(6) . . ?
C6 C5 C11 124.0(6) . . ?
C10 C5 C11 119.9(6) . . ?
C6 C5 Ru2 69.2(4) . . ?
C10 C5 Ru2 70.6(4) . . ?
C11 C5 Ru2 127.0(5) . . ?
C7 C6 C5 123.2(6) . . ?
C7 C6 Ru2 71.9(4) . . ?
C5 C6 Ru2 73.7(4) . . ?
C7 C6 H6A 117.9 . . ?
C5 C6 H6A 117.9 . . ?
Ru2 C6 H6A 117.9 . . ?
C6 C7 C8 122.1(6) . . ?
C6 C7 Ru2 72.0(4) . . ?
C8 C7 Ru2 72.8(4) . . ?
C6 C7 H7A 118.5 . . ?
C8 C7 H7A 118.5 . . ?
Ru2 C7 H7A 118.5 . . ?
C9 C8 C7 115.9(6) . . ?
C9 C8 C12 123.8(6) . . ?
C7 C8 C12 120.3(6) . . ?
C9 C8 Ru2 71.3(4) . . ?
C7 C8 Ru2 68.7(4) . . ?
C12 C8 Ru2 131.2(4) . . ?
C8 C9 C10 121.6(6) . . ?
C8 C9 Ru2 72.1(4) . . ?
C10 C9 Ru2 71.4(4) . . ?
C8 C9 H9A 118.6 . . ?
C10 C9 H9A 118.6 . . ?
Ru2 C9 H9A 118.6 . . ?
C9 C10 C5 121.2(6) . . ?
C9 C10 Ru2 71.4(4) . . ?
C5 C10 Ru2 71.9(4) . . ?
C9 C10 H10A 118.8 . . ?
C5 C10 H10A 118.8 . . ?
Ru2 C10 H10A 118.8 . . ?
C5 C11 H11A 109.5 . . ?
C5 C11 H11B 109.5 . . ?
H11A C11 H11B 109.5 . . ?
C5 C11 H11C 109.5 . . ?
H11A C11 H11C 109.5 . . ?
H11B C11 H11C 109.5 . . ?
C14 C12 C8 113.8(6) . . ?
C14 C12 C13 111.8(6) . . ?
C8 C12 C13 108.0(5) . . ?
C14 C12 H12A 107.7 . . ?
C8 C12 H12A 107.7 . . ?
C13 C12 H12A 107.7 . . ?
C12 C13 H13A 109.5 . . ?
C12 C13 H13B 109.5 . . ?
H13A C13 H13B 109.5 . . ?
C12 C13 H13C 109.5 . . ?
H13A C13 H13C 109.5 . . ?
H13B C13 H13C 109.5 . . ?
C12 C14 H14A 109.5 . . ?
C12 C14 H14B 109.5 . . ?
H14A C14 H14B 109.5 . . ?
C12 C14 H14C 109.5 . . ?
H14A C14 H14C 109.5 . . ?
H14B C14 H14C 109.5 . . ?
S3 Ru1 S1 117.28(6) . . ?
S3 Ru1 S4 93.09(6) . . ?
S1 Ru1 S4 85.62(6) . . ?
S3 Ru1 S2 91.63(6) . . ?
S1 Ru1 S2 94.68(6) . . ?
S4 Ru1 S2 174.52(6) . . ?
S3 Ru1 Se1 94.84(5) . . ?
S1 Ru1 Se1 147.86(5) . . ?
S4 Ru1 Se1 94.33(5) . . ?
S2 Ru1 Se1 82.50(4) . . ?
S3 Ru1 Se2 149.38(5) . . ?
S1 Ru1 Se2 93.31(5) . . ?
S4 Ru1 Se2 90.42(5) . . ?
S2 Ru1 Se2 84.11(4) . . ?
Se1 Ru1 Se2 54.56(2) . . ?
C7 Ru2 C6 36.1(2) . . ?
C7 Ru2 C9 66.7(3) . . ?
C6 Ru2 C9 78.5(2) . . ?
C7 Ru2 C10 78.4(3) . . ?
C6 Ru2 C10 66.4(3) . . ?
C9 Ru2 C10 37.2(2) . . ?
C7 Ru2 C8 38.5(2) . . ?
C6 Ru2 C8 67.6(2) . . ?
C9 Ru2 C8 36.6(2) . . ?
C10 Ru2 C8 67.1(2) . . ?
C7 Ru2 C5 66.6(2) . . ?
C6 Ru2 C5 37.1(2) . . ?
C9 Ru2 C5 67.7(3) . . ?
C10 Ru2 C5 37.5(2) . . ?
C8 Ru2 C5 80.7(2) . . ?
C7 Ru2 S2 105.25(18) . . ?
C6 Ru2 S2 134.30(18) . . ?
C9 Ru2 S2 112.55(19) . . ?
C10 Ru2 S2 146.38(18) . . ?
C8 Ru2 S2 94.63(16) . . ?
C5 Ru2 S2 171.39(18) . . ?
C7 Ru2 Se2 126.60(18) . . ?
C6 Ru2 Se2 102.09(17) . . ?
C9 Ru2 Se2 156.59(19) . . ?
C10 Ru2 Se2 121.23(16) . . ?
C8 Ru2 Se2 164.02(18) . . ?
C5 Ru2 Se2 98.42(18) . . ?
S2 Ru2 Se2 84.07(5) . . ?
C7 Ru2 Se1 172.64(19) . . ?
C6 Ru2 Se1 138.44(18) . . ?
C9 Ru2 Se1 109.22(18) . . ?
C10 Ru2 Se1 94.71(17) . . ?
C8 Ru2 Se1 140.70(18) . . ?
C5 Ru2 Se1 106.31(18) . . ?
S2 Ru2 Se1 81.90(5) . . ?
Se2 Ru2 Se1 54.99(3) . . ?
C1 S1 Ru1 106.3(2) . . ?
C2 S2 Ru1 102.4(2) . . ?
C2 S2 Ru2 116.7(2) . . ?
Ru1 S2 Ru2 92.40(6) . . ?
C3 S3 Ru1 107.7(2) . . ?
C4 S4 Ru1 102.4(2) . . ?
Se2 Se1 Ru2 62.33(3) . . ?
Se2 Se1 Ru1 63.14(3) . . ?
Ru2 Se1 Ru1 88.16(3) . . ?
Se1 Se2 Ru2 62.69(3) . . ?
Se1 Se2 Ru1 62.30(3) . . ?
Ru2 Se2 Ru1 87.92(3) . . ?

loop_
_geom_bond_atom_site_label_1
_geom_bond_atom_site_label_2
_geom_bond_distance
_geom_bond_site_symmetry_2
_geom_bond_publ_flag
B1 C1 1.743(10) . ?
B1 C2 1.750(10) . ?
B1 B5 1.751(12) . ?
B1 B9 1.766(12) . ?
B1 B2 1.772(12) . ?
B1 H1 0.9599 . ?
B2 C2 1.715(9) . ?
B2 B5 1.763(11) . ?
B2 B3 1.788(11) . ?
B2 B6 1.828(11) . ?
B2 H2 0.9600 . ?
B3 C2 1.671(10) . ?
B3 B7 1.767(11) . ?
B3 B6 1.791(10) . ?
B3 B4 1.801(10) . ?
B3 H3 0.9599 . ?
B4 C2 1.712(9) . ?
B4 C1 1.721(9) . ?
B4 B8 1.766(11) . ?
B4 B7 1.767(10) . ?
B4 H4 0.9600 . ?
B5 B9 1.775(11) . ?
B5 B10 1.796(11) . ?
B5 B6 1.807(11) . ?
B5 H5 0.9600 . ?
B6 B7 1.771(11) . ?
B6 B10 1.777(11) . ?
B6 H6 0.9598 . ?
B7 B8 1.762(10) . ?
B7 B10 1.782(9) . ?
B7 H7 0.9599 . ?
B8 C1 1.722(10) . ?
B8 B10 1.784(10) . ?
B8 B9 1.803(11) . ?
B8 H8 0.9600 . ?
B9 C1 1.718(11) . ?
B9 B10 1.801(11) . ?
B9 H9 0.9599 . ?
B10 H10 0.9600 . ?
B11 B12 1.721(11) . ?
B11 B15 1.729(11) . ?
B11 C4 1.742(10) . ?
B11 C3 1.771(9) . ?
B11 B19 1.808(10) . ?
B11 H11 0.9600 . ?
B12 C4 1.710(9) . ?
B12 B15 1.794(13) . ?
B12 B13 1.795(12) . ?
B12 B16 1.799(12) . ?
B12 H12 0.9599 . ?
B13 C4 1.730(9) . ?
B13 B14 1.760(10) . ?
B13 B16 1.768(12) . ?
B13 B17 1.815(12) . ?
B13 H13 0.9599 . ?
B14 C4 1.723(9) . ?
B14 B17 1.730(11) . ?
B14 C3 1.732(10) . ?
B14 B18 1.770(12) . ?
B14 H14 0.9600 . ?
B15 B20 1.715(12) . ?
B15 B19 1.742(11) . ?
B15 B16 1.784(13) . ?
B15 H15 0.9600 . ?
B16 B17 1.754(10) . ?
B16 B20 1.762(13) . ?
B16 H16 0.9600 . ?
B17 B18 1.706(14) . ?
B17 B20 1.755(13) . ?
B17 H17 0.9600 . ?
B18 C3 1.737(10) . ?
B18 B20 1.784(12) . ?
B18 B19 1.791(11) . ?
B18 H18 0.9599 . ?
B19 C3 1.698(9) . ?
B19 B20 1.759(12) . ?
B19 H19 0.9599 . ?
B20 H20 0.9599 . ?
C1 C2 1.696(9) . ?
C1 S1 1.760(7) . ?
C2 S2 1.831(7) . ?
C3 C4 1.658(9) . ?
C3 S3 1.784(6) . ?
C4 S4 1.784(6) . ?
C5 C6 1.400(9) . ?
C5 C10 1.425(9) . ?
C5 C11 1.497(9) . ?
C5 Ru2 2.225(6) . ?
C6 C7 1.341(9) . ?
C6 Ru2 2.166(6) . ?
C6 H6A 0.9800 . ?
C7 C8 1.446(9) . ?
C7 Ru2 2.165(6) . ?
C7 H7A 0.9800 . ?
C8 C9 1.392(9) . ?
C8 C12 1.523(9) . ?
C8 Ru2 2.219(6) . ?
C9 C10 1.410(9) . ?
C9 Ru2 2.208(7) . ?
C9 H9A 0.9800 . ?
C10 Ru2 2.209(7) . ?
C10 H10A 0.9800 . ?
C11 H11A 0.9600 . ?
C11 H11B 0.9600 . ?
C11 H11C 0.9600 . ?
C12 C14 1.496(10) . ?
C12 C13 1.534(9) . ?
C12 H12A 0.9800 . ?
C13 H13A 0.9600 . ?
C13 H13B 0.9600 . ?
C13 H13C 0.9600 . ?
C14 H14A 0.9600 . ?
C14 H14B 0.9600 . ?
C14 H14C 0.9600 . ?
Ru1 S3 2.2030(17) . ?
Ru1 S1 2.2146(18) . ?
Ru1 S4 2.3749(18) . ?
Ru1 S2 2.3976(17) . ?
Ru1 Se1 2.5082(9) . ?
Ru1 Se2 2.5271(9) . ?
Ru2 S2 2.4327(16) . ?
Ru2 Se2 2.4954(9) . ?
Ru2 Se1 2.5036(9) . ?
Se1 Se2 2.3078(10) . ?
